data_4074402
loop_
_publ_author_name
'Bolton, Paul D.'
'Adams, Nico'
'Clot, Eric'
'Cowley, Andrew R.'
'Wilson, Paul J.'
'Schr\"oder, Martin'
'Mountford, Philip'

_publ_section_title
;
 Synthesis and Ethylene Polymerization Capability of Metallocene-like
 Imido Titanium Dialkyl Compounds and Their Reactions with AliBu3
;
_journal_issue 23
_journal_name_full Organometallics
_journal_page_first 5549
_journal_paper_doi 10.1021/om0606136
_journal_volume 25
_journal_year 2006
_chemical_compound_source
;
synthesis as described
;
_chemical_formula_moiety ' C23 H43 N6 Ti, C24 B F20, C H2 Cl2 '
_chemical_formula_sum 'C48 H45 B Cl2 F20 N6 Ti'
_chemical_formula_weight 1215.50
_chemical_name_systematic
;
[Ti(NPh)(Me3[9]aneN3){MeC(NiPr)2}][BArF4] . CH2Cl2
;
_space_group_IT_number 14
_symmetry_cell_setting monoclinic
_symmetry_space_group_name_Hall '-P 2ybc'
_symmetry_space_group_name_H-M 'P 1 21/c 1'
_atom_sites_solution_hydrogens geom
_atom_sites_solution_primary direct
_cell_angle_alpha 90
_cell_angle_beta 107.6272(10)
_cell_angle_gamma 90
_cell_formula_units_Z 4
_cell_length_a 19.3811(3)
_cell_length_b 17.6247(3)
_cell_length_c 15.6532(3)
_cell_measurement_reflns_used 44370
_cell_measurement_temperature 150
_cell_measurement_theta_max 28
_cell_measurement_theta_min 5
_cell_volume 5095.86(16)
_computing_cell_refinement
; 
KappaCCD software 'DENZO' (Otwinowski & Minor, 1996) 
;
_computing_data_collection
; 
KappaCCD software 'Collect' (Nonius, 2000) 
;
_computing_data_reduction
; 
KappaCCD software 'DENZO' (Otwinowski & Minor, 1996) 
;
_computing_publication_material
; 
CRYSTALS (Watkin et al, 2001) 
;
_computing_structure_refinement
; 
CRYSTALS (Watkin et al, 2001) 
;
_computing_structure_solution 'SIR92 (Giacovazzo et al, 1992)'
_diffrn_ambient_temperature 150
_diffrn_measured_fraction_theta_full 0.996
_diffrn_measured_fraction_theta_max 0.996
_diffrn_measurement_device_type
; 
Nonius KappaCCD 
;
_diffrn_measurement_method \w
_diffrn_radiation_monochromator graphite
_diffrn_radiation_type 'Mo K\a'
_diffrn_radiation_wavelength 0.71073
_diffrn_reflns_av_R_equivalents 0.039
_diffrn_reflns_limit_h_max 25
_diffrn_reflns_limit_h_min -25
_diffrn_reflns_limit_k_max 19
_diffrn_reflns_limit_k_min -22
_diffrn_reflns_limit_l_max 20
_diffrn_reflns_limit_l_min -20
_diffrn_reflns_number 44370
_diffrn_reflns_theta_full 27.483
_diffrn_reflns_theta_max 27.483
_diffrn_reflns_theta_min 5.111
_diffrn_standards_decay_% 0.00
_diffrn_standards_interval_count 0
_diffrn_standards_interval_time 0
_diffrn_standards_number 0
_exptl_absorpt_coefficient_mu 0.389
_exptl_absorpt_correction_T_max 0.98
_exptl_absorpt_correction_T_min 0.90
_exptl_absorpt_correction_type multi-scan
_exptl_absorpt_process_details
; 
 Denzo/Scalepack (Otwinowski & Minor, 1996) 
;
_exptl_crystal_colour ' green-yellow '
_exptl_crystal_density_diffrn 1.584
_exptl_crystal_description ' fragment '
_exptl_crystal_F_000 2464
_exptl_crystal_size_max 0.28
_exptl_crystal_size_mid 0.16
_exptl_crystal_size_min 0.06
_exptl_crystal_thermal_history
; 
The material was crystallised at ambient temperature. A suitable crystal 
was cooled rapidly to 150K for single-crystal X-ray diffraction analysis. 
;
_refine_diff_density_max 0.26
_refine_diff_density_min -0.41
_refine_ls_extinction_method None
_refine_ls_goodness_of_fit_ref 1.0929
_refine_ls_hydrogen_treatment noref
_refine_ls_matrix_type full
_refine_ls_number_parameters 703
_refine_ls_number_reflns 7627
_refine_ls_number_restraints 0
_refine_ls_R_factor_all 0.0623
_refine_ls_R_factor_gt 0.0332
_refine_ls_shift/su_max 0.002193
_refine_ls_structure_factor_coef F
_refine_ls_weighting_details
;
 Method, part 1, Chebychev polynomial, (Watkin, 1994, Prince, 1982) 
 [weight] = 1.0/[A~0~*T~0~(x)+A~1~*T~1~(x) ... +A~n-1~]*T~n-1~(x)] 
 where A~i~ are the Chebychev coefficients listed below and x= Fcalc/Fmax 
 Method = Robust Weighting (Prince, 1982) 
 W = [weight] * [1-(deltaF/6*sigmaF)^2^]^2^ 
 A~i~ are: 
 0.756 0.342 0.459 
;
_refine_ls_weighting_scheme calc
_refine_ls_wR_factor_all 0.0587
_refine_ls_wR_factor_gt 0.0387
_refine_ls_wR_factor_ref 0.0387
_reflns_limit_h_max 23
_reflns_limit_h_min -25
_reflns_limit_k_max 22
_reflns_limit_k_min 0
_reflns_limit_l_max 20
_reflns_limit_l_min 0
_reflns_number_gt 7627
_reflns_number_total 11573
_reflns_threshold_expression I>3.00u(I)
_cod_data_source_file om0606136si20060707_074336.cif
_cod_data_source_block Compound_15
_cod_depositor_comments
;
The following automatic conversions were performed:

'_symmetry_cell_setting' value 'Monoclinic' changed to 'monoclinic'
according to /home/saulius/struct/CIF-dictionaries/cif_core.dic
dictionary named 'cif_core.dic' version 2.4.1 from 2010-06-29.

Automatic conversion script
Id: cif_fix_values 1715 2011-07-08 13:25:40Z adriana 
;
_cod_original_sg_symbol_H-M 'P 1 21/c 1 '
_cod_original_formula_sum ' C48 H45 B Cl2 F20 N6 Ti '
_cod_database_code 4074402

loop_
_symmetry_equiv_pos_as_xyz
x,y,z
-x,-y,-z
-x,y+1/2,-z+1/2
x,-y+1/2,z+1/2

loop_
_atom_site_label
_atom_site_type_symbol
_atom_site_fract_x
_atom_site_fract_y
_atom_site_fract_z
_atom_site_U_iso_or_equiv
_atom_site_occupancy
_atom_site_adp_type
Ti1 Ti 0.733226(17) 0.399447(17) 0.21836(2) 0.0194 1.0000 Uani
N1 N 0.66035(9) 0.50814(9) 0.15305(11) 0.0257 1.0000 Uani
C1 C 0.70798(11) 0.55082(11) 0.11182(14) 0.0312 1.0000 Uani
C2 C 0.78236(12) 0.56478(11) 0.17725(15) 0.0324 1.0000 Uani
N2 N 0.81472(8) 0.49425(9) 0.22696(11) 0.0248 1.0000 Uani
C3 C 0.84293(11) 0.50867(11) 0.32558(14) 0.0299 1.0000 Uani
C4 C 0.78211(11) 0.52452(12) 0.36514(13) 0.0307 1.0000 Uani
N3 N 0.72282(9) 0.46712(9) 0.33584(10) 0.0257 1.0000 Uani
C5 C 0.65098(11) 0.50603(12) 0.30720(14) 0.0312 1.0000 Uani
C6 C 0.64223(11) 0.55306(11) 0.22411(14) 0.0315 1.0000 Uani
C7 C 0.59223(11) 0.48882(12) 0.08183(14) 0.0328 1.0000 Uani
C8 C 0.87668(11) 0.46826(12) 0.19699(15) 0.0322 1.0000 Uani
C9 C 0.72635(12) 0.41450(13) 0.41147(13) 0.0330 1.0000 Uani
N4 N 0.79757(8) 0.33676(8) 0.27983(10) 0.0226 1.0000 Uani
C10 C 0.84680(10) 0.28297(10) 0.32652(12) 0.0229 1.0000 Uani
C11 C 0.83988(11) 0.20706(11) 0.29771(14) 0.0289 1.0000 Uani
C12 C 0.88829(12) 0.15256(12) 0.34345(16) 0.0354 1.0000 Uani
C13 C 0.94481(12) 0.17176(13) 0.41907(16) 0.0377 1.0000 Uani
C14 C 0.95244(11) 0.24643(13) 0.44840(14) 0.0335 1.0000 Uani
C15 C 0.90444(10) 0.30161(11) 0.40303(13) 0.0269 1.0000 Uani
N5 N 0.63791(8) 0.33169(9) 0.18126(10) 0.0232 1.0000 Uani
C16 C 0.65439(10) 0.31033(10) 0.10771(12) 0.0227 1.0000 Uani
N6 N 0.70373(8) 0.35462(9) 0.08790(10) 0.0225 1.0000 Uani
C17 C 0.59319(11) 0.28168(12) 0.21865(13) 0.0287 1.0000 Uani
C18 C 0.54909(12) 0.32703(14) 0.26660(15) 0.0378 1.0000 Uani
C19 C 0.63987(12) 0.22186(13) 0.27970(14) 0.0366 1.0000 Uani
C20 C 0.62299(13) 0.24126(12) 0.05281(14) 0.0349 1.0000 Uani
C21 C 0.73520(12) 0.33205(11) 0.01685(13) 0.0297 1.0000 Uani
C22 C 0.80612(14) 0.29060(14) 0.05587(17) 0.0437 1.0000 Uani
C23 C 0.74296(13) 0.39997(13) -0.03895(14) 0.0370 1.0000 Uani
B1 B 0.28354(11) 0.40012(11) 0.32205(13) 0.0222 1.0000 Uani
C24 C 0.34782(10) 0.46067(10) 0.31745(12) 0.0232 1.0000 Uani
C25 C 0.37491(10) 0.47341(11) 0.24605(13) 0.0252 1.0000 Uani
C26 C 0.43135(11) 0.52276(12) 0.24952(14) 0.0303 1.0000 Uani
C27 C 0.46474(10) 0.56147(11) 0.32706(15) 0.0305 1.0000 Uani
C28 C 0.44198(10) 0.54966(11) 0.40119(13) 0.0276 1.0000 Uani
C29 C 0.38533(10) 0.50007(10) 0.39459(13) 0.0243 1.0000 Uani
F1 F 0.34746(6) 0.43734(7) 0.16683(7) 0.0318 1.0000 Uani
F2 F 0.45361(7) 0.53328(8) 0.17645(9) 0.0418 1.0000 Uani
F3 F 0.51898(7) 0.61061(7) 0.33088(10) 0.0420 1.0000 Uani
F4 F 0.47474(6) 0.58580(7) 0.47862(8) 0.0363 1.0000 Uani
F5 F 0.36631(6) 0.49034(7) 0.47048(7) 0.0304 1.0000 Uani
C30 C 0.21793(10) 0.43905(10) 0.35530(12) 0.0225 1.0000 Uani
C31 C 0.20309(10) 0.51586(10) 0.36086(12) 0.0234 1.0000 Uani
C32 C 0.14303(11) 0.54356(11) 0.38079(13) 0.0259 1.0000 Uani
C33 C 0.09378(10) 0.49384(12) 0.39746(13) 0.0290 1.0000 Uani
C34 C 0.10542(11) 0.41711(11) 0.39274(13) 0.0279 1.0000 Uani
C35 C 0.16531(10) 0.39202(10) 0.37132(12) 0.0250 1.0000 Uani
F6 F 0.24837(6) 0.56950(6) 0.34635(8) 0.0291 1.0000 Uani
F7 F 0.13369(7) 0.61871(7) 0.38741(9) 0.0376 1.0000 Uani
F8 F 0.03611(7) 0.51971(8) 0.41941(10) 0.0431 1.0000 Uani
F9 F 0.05731(7) 0.36799(7) 0.40814(9) 0.0392 1.0000 Uani
F10 F 0.17219(6) 0.31597(6) 0.36556(8) 0.0309 1.0000 Uani
C36 C 0.32930(10) 0.33427(10) 0.39102(12) 0.0225 1.0000 Uani
C37 C 0.32983(11) 0.32056(11) 0.47890(12) 0.0264 1.0000 Uani
C38 C 0.37121(12) 0.26541(12) 0.53323(12) 0.0301 1.0000 Uani
C39 C 0.41724(11) 0.22125(11) 0.50237(13) 0.0306 1.0000 Uani
C40 C 0.42149(10) 0.23442(11) 0.41758(13) 0.0277 1.0000 Uani
C41 C 0.37865(10) 0.28968(10) 0.36523(12) 0.0239 1.0000 Uani
F11 F 0.28798(7) 0.36207(7) 0.51677(8) 0.0342 1.0000 Uani
F12 F 0.36775(8) 0.25523(8) 0.61714(8) 0.0464 1.0000 Uani
F13 F 0.45756(8) 0.16628(7) 0.55358(9) 0.0448 1.0000 Uani
F14 F 0.46724(7) 0.19248(7) 0.38635(9) 0.0368 1.0000 Uani
F15 F 0.38524(6) 0.29930(6) 0.28232(7) 0.0286 1.0000 Uani
C42 C 0.23757(10) 0.36653(10) 0.22184(12) 0.0219 1.0000 Uani
C43 C 0.22383(10) 0.29126(10) 0.19549(12) 0.0230 1.0000 Uani
C44 C 0.18390(10) 0.26864(10) 0.11005(13) 0.0258 1.0000 Uani
C45 C 0.15406(10) 0.32202(11) 0.04548(12) 0.0264 1.0000 Uani
C46 C 0.16291(10) 0.39771(11) 0.06874(12) 0.0262 1.0000 Uani
C47 C 0.20318(10) 0.41761(10) 0.15432(12) 0.0234 1.0000 Uani
F16 F 0.25011(6) 0.23367(6) 0.25368(8) 0.0298 1.0000 Uani
F17 F 0.17344(7) 0.19435(6) 0.08992(8) 0.0353 1.0000 Uani
F18 F 0.11628(7) 0.30169(7) -0.03808(8) 0.0372 1.0000 Uani
F19 F 0.13241(7) 0.45095(7) 0.00685(8) 0.0376 1.0000 Uani
F20 F 0.21007(6) 0.49299(6) 0.17220(7) 0.0293 1.0000 Uani
C48 C 0.00049(16) 0.25528(15) 0.2294(2) 0.0526 1.0000 Uani
Cl1 Cl 0.02105(3) 0.33957(3) 0.18130(4) 0.0434 1.0000 Uani
Cl2 Cl 0.05000(5) 0.17864(4) 0.21094(6) 0.0690 1.0000 Uani
H11 H 0.6849 0.6008 0.0902 0.0378 1.0000 Uiso
H12 H 0.7135 0.5211 0.0598 0.0378 1.0000 Uiso
H21 H 0.8150 0.5839 0.1433 0.0400 1.0000 Uiso
H22 H 0.7782 0.6040 0.2216 0.0400 1.0000 Uiso
H31 H 0.8761 0.5535 0.3364 0.0348 1.0000 Uiso
H32 H 0.8704 0.4630 0.3556 0.0348 1.0000 Uiso
H41 H 0.8020 0.5234 0.4320 0.0361 1.0000 Uiso
H42 H 0.7617 0.5760 0.3454 0.0361 1.0000 Uiso
H51 H 0.6469 0.5399 0.3567 0.0381 1.0000 Uiso
H52 H 0.6118 0.4669 0.2944 0.0381 1.0000 Uiso
H61 H 0.6752 0.5980 0.2398 0.0376 1.0000 Uiso
H62 H 0.5909 0.5708 0.2008 0.0376 1.0000 Uiso
H71 H 0.5595 0.4600 0.1087 0.0367 1.0000 Uiso
H72 H 0.5676 0.5365 0.0538 0.0367 1.0000 Uiso
H73 H 0.6037 0.4570 0.0350 0.0367 1.0000 Uiso
H81 H 0.8979 0.4212 0.2305 0.0404 1.0000 Uiso
H82 H 0.9144 0.5089 0.2091 0.0404 1.0000 Uiso
H83 H 0.8594 0.4572 0.1313 0.0404 1.0000 Uiso
H91 H 0.6867 0.3761 0.3920 0.0402 1.0000 Uiso
H92 H 0.7743 0.3881 0.4298 0.0402 1.0000 Uiso
H93 H 0.7204 0.4440 0.4634 0.0402 1.0000 Uiso
H111 H 0.7994 0.1923 0.2435 0.0349 1.0000 Uiso
H121 H 0.8826 0.0988 0.3219 0.0434 1.0000 Uiso
H131 H 0.9797 0.1321 0.4520 0.0451 1.0000 Uiso
H141 H 0.9930 0.2605 0.5028 0.0392 1.0000 Uiso
H151 H 0.9108 0.3552 0.4248 0.0323 1.0000 Uiso
H171 H 0.5579 0.2548 0.1676 0.0347 1.0000 Uiso
H181 H 0.5195 0.2916 0.2911 0.0468 1.0000 Uiso
H182 H 0.5825 0.3565 0.3169 0.0468 1.0000 Uiso
H183 H 0.5163 0.3628 0.2233 0.0468 1.0000 Uiso
H191 H 0.6086 0.1886 0.3043 0.0432 1.0000 Uiso
H192 H 0.6770 0.2474 0.3302 0.0432 1.0000 Uiso
H193 H 0.6647 0.1903 0.2447 0.0432 1.0000 Uiso
H201 H 0.5874 0.2163 0.0786 0.0420 1.0000 Uiso
H202 H 0.6628 0.2048 0.0539 0.0420 1.0000 Uiso
H203 H 0.5980 0.2569 -0.0104 0.0420 1.0000 Uiso
H211 H 0.7012 0.2958 -0.0243 0.0376 1.0000 Uiso
H221 H 0.8263 0.2759 0.0065 0.0564 1.0000 Uiso
H222 H 0.8412 0.3245 0.0992 0.0564 1.0000 Uiso
H223 H 0.7977 0.2440 0.0877 0.0564 1.0000 Uiso
H231 H 0.7643 0.3833 -0.0865 0.0468 1.0000 Uiso
H232 H 0.7754 0.4384 0.0005 0.0468 1.0000 Uiso
H233 H 0.6943 0.4230 -0.0676 0.0468 1.0000 Uiso
H481 H 0.0115 0.2630 0.2955 0.0687 1.0000 Uiso
H482 H -0.0522 0.2440 0.2025 0.0687 1.0000 Uiso

loop_
_atom_site_aniso_label
_atom_site_aniso_U_11
_atom_site_aniso_U_22
_atom_site_aniso_U_33
_atom_site_aniso_U_23
_atom_site_aniso_U_13
_atom_site_aniso_U_12
Ti1 0.02162(15) 0.01802(14) 0.01875(14) -0.00182(12) 0.00659(11) -0.00031(13)
N1 0.0265(8) 0.0221(7) 0.0279(8) -0.0008(6) 0.0072(7) 0.0013(6)
C1 0.0349(11) 0.0236(9) 0.0361(11) 0.0055(8) 0.0122(9) 0.0032(8)
C2 0.0376(11) 0.0201(9) 0.0422(12) 0.0024(8) 0.0163(10) 0.0006(8)
N2 0.0243(8) 0.0201(7) 0.0308(8) -0.0012(6) 0.0096(7) -0.0004(6)
C3 0.0267(10) 0.0275(9) 0.0329(10) -0.0056(8) 0.0049(8) -0.0041(8)
C4 0.0319(10) 0.0298(10) 0.0285(10) -0.0101(8) 0.0060(8) -0.0032(8)
N3 0.0254(8) 0.0277(8) 0.0238(8) -0.0059(6) 0.0071(6) 0.0009(7)
C5 0.0274(10) 0.0337(10) 0.0340(10) -0.0077(8) 0.0117(8) 0.0052(8)
C6 0.0299(10) 0.0275(10) 0.0366(11) -0.0037(8) 0.0093(9) 0.0062(8)
C7 0.0275(10) 0.0309(10) 0.0334(11) -0.0002(8) -0.0007(8) 0.0034(8)
C8 0.0285(10) 0.0308(10) 0.0416(11) -0.0015(9) 0.0171(9) -0.0015(8)
C9 0.0363(11) 0.0420(12) 0.0221(9) -0.0018(8) 0.0111(8) 0.0009(9)
N4 0.0246(8) 0.0221(7) 0.0221(7) -0.0009(6) 0.0088(6) -0.0007(6)
C10 0.0218(8) 0.0257(9) 0.0235(9) 0.0035(7) 0.0102(7) 0.0015(7)
C11 0.0269(10) 0.0256(9) 0.0348(10) 0.0012(8) 0.0101(8) -0.0005(8)
C12 0.0350(11) 0.0244(10) 0.0490(13) 0.0051(9) 0.0159(10) 0.0031(9)
C13 0.0304(11) 0.0356(11) 0.0468(13) 0.0170(10) 0.0111(10) 0.0057(9)
C14 0.0241(10) 0.0401(11) 0.0338(11) 0.0092(9) 0.0048(8) -0.0007(9)
C15 0.0253(9) 0.0293(10) 0.0260(9) 0.0009(8) 0.0076(8) -0.0023(8)
N5 0.0241(8) 0.0252(8) 0.0207(7) 0.0014(6) 0.0071(6) -0.0029(6)
C16 0.0257(9) 0.0188(8) 0.0213(8) 0.0010(7) 0.0038(7) -0.0008(7)
N6 0.0281(8) 0.0227(7) 0.0181(7) -0.0010(6) 0.0089(6) -0.0014(6)
C17 0.0286(10) 0.0322(10) 0.0259(9) 0.0031(8) 0.0089(8) -0.0078(8)
C18 0.0271(10) 0.0516(13) 0.0383(11) -0.0011(10) 0.0154(9) -0.0085(10)
C19 0.0407(12) 0.0361(11) 0.0312(11) 0.0107(9) 0.0080(9) -0.0093(9)
C20 0.0441(12) 0.0287(10) 0.0321(11) -0.0081(8) 0.0120(9) -0.0112(9)
C21 0.0432(11) 0.0267(9) 0.0242(9) -0.0052(8) 0.0175(9) -0.0044(9)
C22 0.0542(14) 0.0414(13) 0.0454(13) -0.0007(10) 0.0299(12) 0.0140(11)
C23 0.0540(13) 0.0358(11) 0.0272(10) 0.0013(9) 0.0214(10) -0.0048(10)
B1 0.0276(10) 0.0207(9) 0.0207(9) 0.0011(8) 0.0107(8) -0.0010(8)
C24 0.0250(9) 0.0197(8) 0.0266(9) 0.0014(7) 0.0104(7) 0.0020(7)
C25 0.0260(9) 0.0249(9) 0.0266(9) 0.0000(7) 0.0107(8) 0.0000(7)
C26 0.0289(10) 0.0300(10) 0.0373(11) 0.0059(8) 0.0181(9) 0.0006(8)
C27 0.0210(9) 0.0227(9) 0.0492(12) 0.0051(8) 0.0129(9) -0.0013(7)
C28 0.0237(9) 0.0220(9) 0.0334(10) -0.0031(8) 0.0031(8) 0.0027(7)
C29 0.0262(9) 0.0224(9) 0.0267(9) 0.0008(7) 0.0116(7) 0.0031(7)
F1 0.0366(6) 0.0367(6) 0.0262(6) -0.0033(5) 0.0157(5) -0.0065(5)
F2 0.0419(7) 0.0469(7) 0.0468(7) 0.0059(6) 0.0290(6) -0.0074(6)
F3 0.0297(6) 0.0322(7) 0.0656(9) 0.0007(6) 0.0169(6) -0.0093(5)
F4 0.0315(6) 0.0294(6) 0.0416(7) -0.0076(5) 0.0013(5) -0.0031(5)
F5 0.0348(6) 0.0335(6) 0.0247(6) -0.0035(5) 0.0118(5) -0.0013(5)
C30 0.0251(9) 0.0229(9) 0.0201(8) 0.0003(7) 0.0081(7) -0.0020(7)
C31 0.0240(9) 0.0229(8) 0.0233(9) 0.0001(7) 0.0070(7) -0.0037(7)
C32 0.0293(10) 0.0219(9) 0.0256(9) -0.0014(7) 0.0068(8) 0.0023(8)
C33 0.0232(9) 0.0371(11) 0.0287(10) -0.0017(8) 0.0109(8) 0.0047(8)
C34 0.0266(9) 0.0324(10) 0.0270(9) 0.0001(8) 0.0116(8) -0.0071(8)
C35 0.0286(9) 0.0223(9) 0.0255(9) -0.0019(7) 0.0105(7) -0.0013(7)
F6 0.0301(6) 0.0201(5) 0.0400(6) 0.0010(5) 0.0150(5) -0.0029(4)
F7 0.0402(7) 0.0243(6) 0.0513(8) -0.0033(5) 0.0185(6) 0.0057(5)
F8 0.0325(7) 0.0477(8) 0.0577(8) -0.0010(6) 0.0265(6) 0.0063(6)
F9 0.0330(6) 0.0403(7) 0.0517(8) 0.0013(6) 0.0238(6) -0.0100(5)
F10 0.0361(6) 0.0208(5) 0.0401(7) -0.0003(5) 0.0180(5) -0.0049(5)
C36 0.0253(9) 0.0223(8) 0.0205(8) 0.0005(7) 0.0080(7) -0.0028(7)
C37 0.0321(10) 0.0257(9) 0.0233(9) -0.0012(7) 0.0110(8) -0.0030(8)
C38 0.0384(11) 0.0317(10) 0.0176(9) 0.0048(7) 0.0045(8) -0.0063(9)
C39 0.0327(10) 0.0226(9) 0.0284(10) 0.0051(7) -0.0029(8) -0.0022(8)
C40 0.0249(9) 0.0229(9) 0.0323(10) -0.0046(8) 0.0042(8) -0.0001(8)
C41 0.0274(9) 0.0239(9) 0.0202(8) -0.0014(7) 0.0068(7) -0.0028(7)
F11 0.0429(7) 0.0406(7) 0.0249(5) 0.0000(5) 0.0188(5) 0.0039(5)
F12 0.0613(9) 0.0554(8) 0.0214(6) 0.0121(6) 0.0109(6) -0.0021(7)
F13 0.0510(8) 0.0327(7) 0.0379(7) 0.0110(5) -0.0060(6) 0.0072(6)
F14 0.0314(6) 0.0328(6) 0.0429(7) -0.0045(5) 0.0063(5) 0.0083(5)
F15 0.0312(6) 0.0342(6) 0.0234(5) 0.0004(5) 0.0131(5) 0.0047(5)
C42 0.0252(9) 0.0210(8) 0.0225(8) 0.0009(7) 0.0116(7) 0.0000(7)
C43 0.0249(9) 0.0194(8) 0.0260(9) 0.0030(7) 0.0095(7) 0.0020(7)
C44 0.0264(9) 0.0208(8) 0.0314(10) -0.0059(7) 0.0106(8) -0.0017(7)
C45 0.0252(9) 0.0311(10) 0.0227(9) -0.0051(7) 0.0069(7) -0.0027(8)
C46 0.0279(9) 0.0263(9) 0.0247(9) 0.0062(7) 0.0084(7) 0.0022(8)
C47 0.0277(9) 0.0185(8) 0.0265(9) 0.0011(7) 0.0118(8) -0.0009(7)
F16 0.0355(6) 0.0183(5) 0.0317(6) 0.0040(4) 0.0044(5) 0.0009(5)
F17 0.0383(7) 0.0233(6) 0.0416(7) -0.0099(5) 0.0083(5) -0.0006(5)
F18 0.0369(7) 0.0446(7) 0.0247(6) -0.0081(5) 0.0014(5) -0.0019(6)
F19 0.0456(7) 0.0335(6) 0.0274(6) 0.0102(5) 0.0015(5) 0.0003(5)
F20 0.0405(7) 0.0182(5) 0.0285(6) 0.0027(4) 0.0092(5) -0.0001(5)
C48 0.0559(16) 0.0389(13) 0.0769(19) -0.0071(12) 0.0411(15) -0.0017(12)
Cl1 0.0439(3) 0.0445(3) 0.0420(3) -0.0028(2) 0.0131(2) -0.0002(2)
Cl2 0.0713(5) 0.0486(4) 0.0938(6) -0.0006(4) 0.0349(4) 0.0221(4)

loop_
_atom_type_symbol
_atom_type_scat_dispersion_real
_atom_type_scat_dispersion_imag
_atom_type_scat_Cromer_Mann_a1
_atom_type_scat_Cromer_Mann_b1
_atom_type_scat_Cromer_Mann_a2
_atom_type_scat_Cromer_Mann_b2
_atom_type_scat_Cromer_Mann_a3
_atom_type_scat_Cromer_Mann_b3
_atom_type_scat_Cromer_Mann_a4
_atom_type_scat_Cromer_Mann_b4
_atom_type_scat_Cromer_Mann_c
_atom_type_scat_source
'C   ' 0.0033 0.0016 2.3100 20.8439 1.0200 10.2075 1.5886 0.5687 0.8650 51.6512 0.2156 International_Tables_Vol_IV_Table_2.2B
'H   ' 0.0000 0.0000 0.4930 10.5109 0.3229 26.1257 0.1402 3.1424 0.0408 57.7998 0.0030 International_Tables_Vol_IV_Table_2.2B
'B   ' 0.0013 0.0007 2.0545 23.2185 1.3326 1.0210 1.0979 60.3498 0.7068 0.1403 -0.1932 International_Tables_Vol_IV_Table_2.2B
'Cl  ' 0.1484 0.1585 11.4604 0.0104 7.1964 1.1662 6.2556 18.5194 1.6455 47.7784 -9.5574 International_Tables_Vol_IV_Table_2.2B
'F   ' 0.0171 0.0103 3.5392 10.2825 2.6412 4.2944 1.5170 0.2615 1.0243 26.1476 0.2776 International_Tables_Vol_IV_Table_2.2B
'N   ' 0.0061 0.0033 12.2126 0.0057 3.1322 9.8933 2.0125 28.9975 1.1663 0.5826 -11.5290 International_Tables_Vol_IV_Table_2.2B
'Ti  ' 0.2776 0.4457 9.7595 7.8508 7.3558 0.5000 1.6991 35.6338 1.9021 116.1050 1.2807 International_Tables_Vol_IV_Table_2.2B

loop_
_geom_angle_atom_site_label_1
_geom_angle_atom_site_label_2
_geom_angle_atom_site_label_3
_geom_angle
_geom_angle_publ_flag
N1 Ti1 N2 75.47(6) yes
N1 Ti1 N3 74.93(6) yes
N2 Ti1 N3 78.17(6) yes
N1 Ti1 N4 167.26(7) yes
N2 Ti1 N4 93.77(7) yes
N3 Ti1 N4 96.44(7) yes
N1 Ti1 N5 88.94(6) yes
N2 Ti1 N5 163.39(6) yes
N3 Ti1 N5 103.60(6) yes
N4 Ti1 N5 102.36(7) yes
N1 Ti1 N6 86.26(6) yes
N2 Ti1 N6 108.26(6) yes
N3 Ti1 N6 158.09(6) yes
N4 Ti1 N6 103.85(7) yes
N5 Ti1 N6 64.24(6) yes
Ti1 N1 C1 103.02(11) yes
Ti1 N1 C6 110.17(12) yes
C1 N1 C6 111.95(15) yes
Ti1 N1 C7 114.10(12) yes
C1 N1 C7 108.58(16) yes
C6 N1 C7 108.95(15) yes
N1 C1 C2 112.27(16) yes
N1 C1 H11 108.768 no
C2 C1 H11 108.768 no
N1 C1 H12 108.767 no
C2 C1 H12 108.768 no
H11 C1 H12 109.467 no
C1 C2 N2 112.28(16) yes
C1 C2 H21 108.766 no
N2 C2 H21 108.766 no
C1 C2 H22 108.766 no
N2 C2 H22 108.766 no
H21 C2 H22 109.467 no
Ti1 N2 C2 113.85(12) yes
Ti1 N2 C3 102.49(11) yes
C2 N2 C3 111.08(15) yes
Ti1 N2 C8 111.55(11) yes
C2 N2 C8 110.02(15) yes
C3 N2 C8 107.47(15) yes
N2 C3 C4 111.53(16) yes
N2 C3 H31 108.956 no
C4 C3 H31 108.956 no
N2 C3 H32 108.956 no
C4 C3 H32 108.955 no
H31 C3 H32 109.467 no
C3 C4 N3 111.77(15) yes
C3 C4 H41 108.895 no
N3 C4 H41 108.896 no
C3 C4 H42 108.894 no
N3 C4 H42 108.896 no
H41 C4 H42 109.467 no
Ti1 N3 C4 111.00(11) yes
Ti1 N3 C5 107.70(11) yes
C4 N3 C5 109.95(15) yes
Ti1 N3 C9 109.00(12) yes
C4 N3 C9 109.36(15) yes
C5 N3 C9 109.80(15) yes
N3 C5 C6 111.23(16) yes
N3 C5 H51 109.030 no
C6 C5 H51 109.030 no
N3 C5 H52 109.030 no
C6 C5 H52 109.030 no
H51 C5 H52 109.467 no
N1 C6 C5 111.18(16) yes
N1 C6 H61 109.044 no
C5 C6 H61 109.045 no
N1 C6 H62 109.044 no
C5 C6 H62 109.044 no
H61 C6 H62 109.467 no
N1 C7 H71 109.467 no
N1 C7 H72 109.466 no
H71 C7 H72 109.475 no
N1 C7 H73 109.467 no
H71 C7 H73 109.476 no
H72 C7 H73 109.476 no
N2 C8 H81 109.467 no
N2 C8 H82 109.466 no
H81 C8 H82 109.475 no
N2 C8 H83 109.467 no
H81 C8 H83 109.476 no
H82 C8 H83 109.476 no
N3 C9 H91 109.467 no
N3 C9 H92 109.467 no
H91 C9 H92 109.475 no
N3 C9 H93 109.467 no
H91 C9 H93 109.476 no
H92 C9 H93 109.476 no
Ti1 N4 C10 176.67(14) yes
N4 C10 C11 119.89(17) yes
N4 C10 C15 122.10(17) yes
C11 C10 C15 118.00(17) yes
C10 C11 C12 120.78(19) yes
C10 C11 H111 119.609 no
C12 C11 H111 119.609 no
C11 C12 C13 120.6(2) yes
C11 C12 H121 119.712 no
C13 C12 H121 119.712 no
C12 C13 C14 119.39(19) yes
C12 C13 H131 120.307 no
C14 C13 H131 120.307 no
C13 C14 C15 120.6(2) yes
C13 C14 H141 119.693 no
C15 C14 H141 119.693 no
C10 C15 C14 120.64(18) yes
C10 C15 H151 119.678 no
C14 C15 H151 119.678 no
Ti1 N5 C16 88.80(11) yes
Ti1 N5 C17 142.44(12) yes
C16 N5 C17 119.66(15) yes
N5 C16 N6 114.05(16) yes
N5 C16 C20 123.84(17) yes
N6 C16 C20 122.07(17) yes
Ti1 N6 C16 89.85(11) yes
Ti1 N6 C21 141.35(13) yes
C16 N6 C21 120.24(15) yes
N5 C17 C18 111.50(17) yes
N5 C17 C19 110.71(16) yes
C18 C17 C19 111.67(17) yes
N5 C17 H171 107.988 no
C18 C17 H171 106.958 no
C19 C17 H171 107.806 no
C17 C18 H181 109.467 no
C17 C18 H182 109.467 no
H181 C18 H182 109.476 no
C17 C18 H183 109.466 no
H181 C18 H183 109.476 no
H182 C18 H183 109.476 no
C17 C19 H191 109.467 no
C17 C19 H192 109.467 no
H191 C19 H192 109.476 no
C17 C19 H193 109.467 no
H191 C19 H193 109.476 no
H192 C19 H193 109.476 no
C16 C20 H201 109.467 no
C16 C20 H202 109.467 no
H201 C20 H202 109.476 no
C16 C20 H203 109.466 no
H201 C20 H203 109.475 no
H202 C20 H203 109.476 no
N6 C21 C22 111.00(17) yes
N6 C21 C23 110.93(16) yes
C22 C21 C23 112.17(18) yes
N6 C21 H211 108.376 no
C22 C21 H211 107.032 no
C23 C21 H211 107.107 no
C21 C22 H221 109.466 no
C21 C22 H222 109.467 no
H221 C22 H222 109.476 no
C21 C22 H223 109.467 no
H221 C22 H223 109.476 no
H222 C22 H223 109.476 no
C21 C23 H231 109.466 no
C21 C23 H232 109.467 no
H231 C23 H232 109.475 no
C21 C23 H233 109.467 no
H231 C23 H233 109.476 no
H232 C23 H233 109.476 no
C24 B1 C30 113.84(15) yes
C24 B1 C36 102.66(14) yes
C30 B1 C36 113.36(14) yes
C24 B1 C42 112.55(14) yes
C30 B1 C42 101.57(14) yes
C36 B1 C42 113.31(15) yes
B1 C24 C25 127.65(16) yes
B1 C24 C29 119.03(15) yes
C25 C24 C29 113.07(17) yes
C24 C25 C26 123.78(18) yes
C24 C25 F1 121.49(16) yes
C26 C25 F1 114.73(16) yes
C25 C26 C27 120.14(18) yes
C25 C26 F2 120.22(19) yes
C27 C26 F2 119.64(18) yes
C26 C27 C28 119.02(18) yes
C26 C27 F3 120.72(19) yes
C28 C27 F3 120.26(19) yes
C27 C28 C29 118.86(18) yes
C27 C28 F4 120.22(18) yes
C29 C28 F4 120.92(18) yes
C24 C29 C28 125.07(17) yes
C24 C29 F5 119.18(16) yes
C28 C29 F5 115.75(17) yes
B1 C30 C31 127.84(16) yes
B1 C30 C35 118.80(16) yes
C31 C30 C35 112.99(16) yes
C30 C31 C32 124.17(17) yes
C30 C31 F6 120.76(16) yes
C32 C31 F6 115.07(16) yes
C31 C32 C33 119.81(17) yes
C31 C32 F7 120.50(17) yes
C33 C32 F7 119.64(17) yes
C32 C33 C34 118.73(17) yes
C32 C33 F8 120.66(18) yes
C34 C33 F8 120.61(18) yes
C33 C34 C35 119.53(17) yes
C33 C34 F9 119.24(17) yes
C35 C34 F9 121.23(18) yes
C30 C35 C34 124.75(17) yes
C30 C35 F10 119.00(16) yes
C34 C35 F10 116.25(16) yes
B1 C36 C37 127.58(16) yes
B1 C36 C41 119.28(15) yes
C37 C36 C41 112.89(17) yes
C36 C37 C38 124.09(18) yes
C36 C37 F11 120.79(17) yes
C38 C37 F11 115.12(16) yes
C37 C38 C39 120.00(17) yes
C37 C38 F12 120.28(19) yes
C39 C38 F12 119.71(18) yes
C38 C39 C40 118.56(18) yes
C38 C39 F13 121.25(18) yes
C40 C39 F13 120.19(19) yes
C39 C40 C41 119.49(18) yes
C39 C40 F14 119.58(18) yes
C41 C40 F14 120.92(18) yes
C36 C41 C40 124.84(17) yes
C36 C41 F15 118.78(16) yes
C40 C41 F15 116.37(16) yes
B1 C42 C43 128.31(16) yes
B1 C42 C47 118.83(15) yes
C43 C42 C47 112.72(16) yes
C42 C43 C44 124.16(17) yes
C42 C43 F16 121.04(16) yes
C44 C43 F16 114.80(16) yes
C43 C44 C45 120.05(17) yes
C43 C44 F17 120.38(17) yes
C45 C44 F17 119.56(17) yes
C44 C45 C46 118.49(17) yes
C44 C45 F18 121.26(17) yes
C46 C45 F18 120.24(17) yes
C45 C46 C47 119.46(17) yes
C45 C46 F19 119.36(17) yes
C47 C46 F19 121.17(17) yes
C42 C47 C46 124.98(17) yes
C42 C47 F20 118.78(16) yes
C46 C47 F20 116.23(16) yes
Cl1 C48 Cl2 112.18(14) yes
Cl1 C48 H481 108.789 no
Cl2 C48 H481 108.790 no
Cl1 C48 H482 108.790 no
Cl2 C48 H482 108.790 no
H481 C48 H482 109.467 no

loop_
_geom_bond_atom_site_label_1
_geom_bond_atom_site_label_2
_geom_bond_distance
_geom_bond_publ_flag
Ti1 N1 2.4157(16) yes
Ti1 N2 2.2750(16) yes
Ti1 N3 2.2515(15) yes
Ti1 N4 1.7248(16) yes
Ti1 N5 2.1275(15) yes
Ti1 N6 2.1010(15) yes
N1 C1 1.482(3) yes
N1 C6 1.491(2) yes
N1 C7 1.487(3) yes
C1 C2 1.514(3) yes
C1 H11 1.000 no
C1 H12 1.000 no
C2 N2 1.499(3) yes
C2 H21 1.000 no
C2 H22 1.000 no
N2 C3 1.495(3) yes
N2 C8 1.488(2) yes
C3 C4 1.514(3) yes
C3 H31 1.000 no
C3 H32 1.000 no
C4 N3 1.495(3) yes
C4 H41 1.000 no
C4 H42 1.000 no
N3 C5 1.494(3) yes
N3 C9 1.489(3) yes
C5 C6 1.508(3) yes
C5 H51 1.000 no
C5 H52 1.000 no
C6 H61 1.000 no
C6 H62 1.000 no
C7 H71 1.000 no
C7 H72 1.000 no
C7 H73 1.000 no
C8 H81 1.000 no
C8 H82 1.000 no
C8 H83 1.000 no
C9 H91 1.000 no
C9 H92 1.000 no
C9 H93 1.000 no
N4 C10 1.386(2) yes
C10 C11 1.405(3) yes
C10 C15 1.407(3) yes
C11 C12 1.382(3) yes
C11 H111 1.000 no
C12 C13 1.389(3) yes
C12 H121 1.000 no
C13 C14 1.387(3) yes
C13 H131 1.000 no
C14 C15 1.384(3) yes
C14 H141 1.000 no
C15 H151 1.000 no
N5 C16 1.339(2) yes
N5 C17 1.476(2) yes
C16 N6 1.342(2) yes
C16 C20 1.508(3) yes
N6 C21 1.476(2) yes
C17 C18 1.524(3) yes
C17 C19 1.523(3) yes
C17 H171 1.000 no
C18 H181 1.000 no
C18 H182 1.000 no
C18 H183 1.000 no
C19 H191 1.000 no
C19 H192 1.000 no
C19 H193 1.000 no
C20 H201 1.000 no
C20 H202 1.000 no
C20 H203 1.000 no
C21 C22 1.513(3) yes
C21 C23 1.516(3) yes
C21 H211 1.000 no
C22 H221 1.000 no
C22 H222 1.000 no
C22 H223 1.000 no
C23 H231 1.000 no
C23 H232 1.000 no
C23 H233 1.000 no
B1 C24 1.658(3) yes
B1 C30 1.661(3) yes
B1 C36 1.649(3) yes
B1 C42 1.661(3) yes
C24 C25 1.390(3) yes
C24 C29 1.392(3) yes
C25 C26 1.386(3) yes
C25 F1 1.351(2) yes
C26 C27 1.372(3) yes
C26 F2 1.352(2) yes
C27 C28 1.376(3) yes
C27 F3 1.349(2) yes
C28 C29 1.383(3) yes
C28 F4 1.346(2) yes
C29 F5 1.357(2) yes
C30 C31 1.392(3) yes
C30 C35 1.395(3) yes
C31 C32 1.382(3) yes
C31 F6 1.355(2) yes
C32 C33 1.378(3) yes
C32 F7 1.345(2) yes
C33 C34 1.377(3) yes
C33 F8 1.345(2) yes
C34 C35 1.375(3) yes
C34 F9 1.346(2) yes
C35 F10 1.353(2) yes
C36 C37 1.394(3) yes
C36 C41 1.389(3) yes
C37 C38 1.378(3) yes
C37 F11 1.355(2) yes
C38 C39 1.377(3) yes
C38 F12 1.347(2) yes
C39 C40 1.374(3) yes
C39 F13 1.346(2) yes
C40 C41 1.377(3) yes
C40 F14 1.354(2) yes
C41 F15 1.353(2) yes
C42 C43 1.391(3) yes
C42 C47 1.395(3) yes
C43 C44 1.386(3) yes
C43 F16 1.356(2) yes
C44 C45 1.374(3) yes
C44 F17 1.347(2) yes
C45 C46 1.380(3) yes
C45 F18 1.340(2) yes
C46 C47 1.376(3) yes
C46 F19 1.350(2) yes
C47 F20 1.356(2) yes
C48 Cl1 1.765(3) yes
C48 Cl2 1.731(3) yes
C48 H481 1.000 no
C48 H482 1.000 no
